data_1566181
loop_
_publ_author_name
'Suter, Riccardo'
'Gilliard, Robert J.'
'Iskandarov, Javad'
'Benk\>o, Zoltan'
'W\"orle, Michael'
'Gr\"utzmacher, Hansj\"org'

_publ_section_title
;
 Anionic 1-Aza-3,4-diphospholides as redox active ligands
;
_journal_name_full 'Inorganica Chimica Acta'
_journal_page_first 120274
_journal_paper_doi 10.1016/j.ica.2021.120274
_journal_volume 520
_journal_year 2021
_chemical_formula_moiety 'C36 H52 N2 O2 P4'
_chemical_formula_sum 'C36 H52 N2 O2 P4'
_chemical_formula_weight 668.67
_space_group_crystal_system monoclinic
_space_group_IT_number 14
_space_group_name_Hall '-P 2yn'
_space_group_name_H-M_alt 'P 1 21/n 1'
_atom_sites_solution_hydrogens geom
_cell_angle_alpha 90
_cell_angle_beta 91.150(5)
_cell_angle_gamma 90
_cell_formula_units_Z 4
_cell_length_a 13.1651(6)
_cell_length_b 8.7775(4)
_cell_length_c 31.4231(17)
_cell_measurement_reflns_used 5544
_cell_measurement_temperature 109.96(13)
_cell_measurement_theta_max 27.0210
_cell_measurement_theta_min 3.0150
_cell_volume 3630.4(3)
_computing_cell_refinement 'CrysAlis RED, Oxford Diffraction Ltd.'
_computing_data_collection 'CrysAlis CCD, Oxford Diffraction Ltd.'
_computing_data_reduction 'CrysAlis RED, Oxford Diffraction Ltd.'
_computing_molecular_graphics 'Olex2 (Dolomanov et al., 2009)'
_computing_publication_material 'Olex2 (Dolomanov et al., 2009)'
_computing_structure_refinement 'XL (Sheldrick, 2008)'
_computing_structure_solution 'XS (Sheldrick, 2008)'
_diffrn_ambient_temperature 109.96(13)
_diffrn_detector 'Oxford Diffraction Sapphire 3'
_diffrn_detector_area_resol_mean 8.26
_diffrn_detector_type 'CCD area detector'
_diffrn_measured_fraction_theta_full 0.999
_diffrn_measured_fraction_theta_max 0.999
_diffrn_measurement_details
;
#__ type_ start__ end____ width___ exp.time_
  1 omega  -16.00   18.00   1.0000   35.0000
omega____ theta____ kappa____ phi______ frames
    -      -21.7904  -99.0000   90.0000 34

#__ type_ start__ end____ width___ exp.time_
  2 omega   -6.00   92.00   1.0000   35.0000
omega____ theta____ kappa____ phi______ frames
    -       22.2592    0.0000 -180.0000 98

#__ type_ start__ end____ width___ exp.time_
  3 omega  -46.00   47.00   1.0000   35.0000
omega____ theta____ kappa____ phi______ frames
    -       22.2592  -38.0000  150.0000 93

#__ type_ start__ end____ width___ exp.time_
  4 omega  -25.00   20.00   1.0000   35.0000
omega____ theta____ kappa____ phi______ frames
    -      -21.7904  -99.0000  -60.0000 45

#__ type_ start__ end____ width___ exp.time_
  5 omega  -91.00    0.00   1.0000   35.0000
omega____ theta____ kappa____ phi______ frames
    -      -21.7904  -57.0000  -60.0000 91

#__ type_ start__ end____ width___ exp.time_
  6 omega  -98.00  -34.00   1.0000   35.0000
omega____ theta____ kappa____ phi______ frames
    -      -21.7904 -179.0000    0.0000 64

#__ type_ start__ end____ width___ exp.time_
  7 omega  -45.00   11.00   1.0000   35.0000
omega____ theta____ kappa____ phi______ frames
    -      -21.7904  -84.0000    3.0000 56

#__ type_ start__ end____ width___ exp.time_
  8 omega  -25.00   64.00   1.0000   35.0000
omega____ theta____ kappa____ phi______ frames
    -       22.2592  -99.0000    0.0000 89

#__ type_ start__ end____ width___ exp.time_
  9 omega  -22.00   95.00   1.0000   35.0000
omega____ theta____ kappa____ phi______ frames
    -       22.2592   19.0000  -60.0000 117

#__ type_ start__ end____ width___ exp.time_
 10 omega    1.00   30.00   1.0000   35.0000
omega____ theta____ kappa____ phi______ frames
    -       22.2592   57.0000  150.0000 29
;
_diffrn_measurement_device 'kappa-stage diffractometer'
_diffrn_measurement_device_type 'Oxford Diffraction Xcalibur S'
_diffrn_measurement_method '\w and \f scans'
_diffrn_orient_matrix_UB_11 0.0498211000
_diffrn_orient_matrix_UB_12 0.0054930000
_diffrn_orient_matrix_UB_13 0.0089060000
_diffrn_orient_matrix_UB_21 -0.0151821000
_diffrn_orient_matrix_UB_22 -0.0439248000
_diffrn_orient_matrix_UB_23 0.0177093000
_diffrn_orient_matrix_UB_31 0.0139006000
_diffrn_orient_matrix_UB_32 -0.0676093000
_diffrn_orient_matrix_UB_33 -0.0107899000
_diffrn_radiation_monochromator 'focusing graphite'
_diffrn_radiation_probe x-ray
_diffrn_radiation_type MoK\a
_diffrn_radiation_wavelength 0.71073
_diffrn_reflns_av_R_equivalents 0.1097
_diffrn_reflns_av_unetI/netI 0.0849
_diffrn_reflns_Laue_measured_fraction_full 0.999
_diffrn_reflns_Laue_measured_fraction_max 0.999
_diffrn_reflns_limit_h_max 16
_diffrn_reflns_limit_h_min -16
_diffrn_reflns_limit_k_max 10
_diffrn_reflns_limit_k_min -10
_diffrn_reflns_limit_l_max 39
_diffrn_reflns_limit_l_min -39
_diffrn_reflns_number 47637
_diffrn_reflns_point_group_measured_fraction_full 0.999
_diffrn_reflns_point_group_measured_fraction_max 0.999
_diffrn_reflns_theta_full 26.000
_diffrn_reflns_theta_max 26.372
_diffrn_reflns_theta_min 2.857
_diffrn_source 'sealed tube'
_exptl_absorpt_coefficient_mu 0.241
_exptl_absorpt_correction_T_max 1.00000
_exptl_absorpt_correction_T_min 0.93039
_exptl_absorpt_correction_type multi-scan
_exptl_absorpt_process_details
;
CrysAlisPro, Agilent Technologies,
Version 1.171.36.28 (release 01-02-2013 CrysAlis171 .NET)
(compiled Feb  1 2013,16:14:44)
Empirical absorption correction using spherical harmonics,
 implemented in SCALE3 ABSPACK scaling algorithm.
;
_exptl_crystal_colour 'clear light yellow'
_exptl_crystal_colour_lustre clear
_exptl_crystal_colour_modifier light
_exptl_crystal_colour_primary yellow
_exptl_crystal_density_diffrn 1.223
_exptl_crystal_description plate
_exptl_crystal_F_000 1432
_exptl_crystal_size_max 0.42
_exptl_crystal_size_mid 0.38
_exptl_crystal_size_min 0.08
_refine_diff_density_max 0.372
_refine_diff_density_min -0.349
_refine_diff_density_rms 0.065
_refine_ls_extinction_coef .
_refine_ls_extinction_method none
_refine_ls_goodness_of_fit_ref 1.226
_refine_ls_hydrogen_treatment constr
_refine_ls_matrix_type full
_refine_ls_number_parameters 411
_refine_ls_number_reflns 7413
_refine_ls_number_restraints 0
_refine_ls_restrained_S_all 1.226
_refine_ls_R_factor_all 0.1184
_refine_ls_R_factor_gt 0.0878
_refine_ls_shift/su_max 0.000
_refine_ls_shift/su_mean 0.000
_refine_ls_structure_factor_coef Fsqd
_refine_ls_weighting_details 'w=1/[\s^2^(Fo^2^)+(0.0290P)^2^+1.9820P] where P=(Fo^2^+2Fc^2^)/3'
_refine_ls_weighting_scheme calc
_refine_ls_wR_factor_gt 0.1262
_refine_ls_wR_factor_ref 0.1357
_reflns_Friedel_coverage 0.000
_reflns_Friedel_fraction_full .
_reflns_Friedel_fraction_max .
_reflns_number_gt 5851
_reflns_number_total 7413
_reflns_threshold_expression 'I > 2\s(I)'
_cod_data_source_file 2-rac.cif
_cod_data_source_block ppppni
_cod_database_code 1566181
_chemical_oxdiff_formula P4NiC40H40O12N2
_shelx_space_group_comment
;
The symmetry employed for this shelxl refinement is uniquely defined
by the following loop, which should always be used as a source of
symmetry information in preference to the above space-group names.
They are only intended as comments.
;
_reflns_odcompleteness_completeness 99.84
_reflns_odcompleteness_iscentric 1
_reflns_odcompleteness_theta 28.22
_olex2_refinement_description
;
1. Others
 Fixed Uiso: H9(0.026) H29(0.024) H28(0.027) H17A(0.037) H17B(0.037)
 H17C(0.037) H11(0.027) H34(0.027) H27(0.027) H31(0.024) H10(0.033) H16(0.024)
 H23A(0.04) H23B(0.04) H23C(0.04) H13(0.028) H32A(0.041) H32B(0.041)
 H32C(0.041) H24A(0.041) H24B(0.041) H24C(0.041) H22A(0.046) H22B(0.046)
 H22C(0.046) H33A(0.049) H33B(0.049) H33C(0.049) H18A(0.048) H18B(0.048)
 H18C(0.048) H15A(0.048) H15B(0.048) H15C(0.048) H36A(0.05) H36B(0.05)
 H36C(0.05) H4A(0.049) H4B(0.049) H4C(0.049) H35A(0.055) H35B(0.055)
 H35C(0.055) H6A(0.055) H6B(0.055) H6C(0.055) H5A(0.051) H5B(0.051) H5C(0.051)
 H14A(0.075) H14B(0.075) H14C(0.075)
 Fixed X: H9(0.3457) H29(1.0712) H28(1.041) H17A(0.5195) H17B(0.5845)
 H17C(0.4656) H11(0.1931) H34(0.6508) H27(0.8768) H31(0.8872) H10(0.1986)
 H16(0.5867) H23A(0.8408) H23B(0.786) H23C(0.7768) H13(0.401) H32A(1.0114)
 H32B(1.0369) H32C(1.095) H24A(0.6405) H24B(0.7037) H24C(0.7588) H22A(0.5882)
 H22B(0.6086) H22C(0.5353) H33A(1.048) H33B(0.9938) H33C(0.9345) H18A(0.4931)
 H18B(0.6105) H18C(0.5431) H15A(0.3092) H15B(0.2792) H15C(0.2073) H36A(0.7191)
 H36B(0.6062) H36C(0.6882) H4A(0.633) H4B(0.5832) H4C(0.5151) H35A(0.698)
 H35B(0.6162) H35C(0.7309) H6A(0.6989) H6B(0.6819) H6C(0.7461) H5A(0.4401)
 H5B(0.505) H5C(0.5081) H14A(0.21) H14B(0.2758) H14C(0.3145)
 Fixed Y: H9(0.2846) H29(0.2396) H28(0.1553) H17A(-0.0024) H17B(-0.0021)
 H17C(0.0042) H11(0.3868) H34(0.1786) H27(0.1151) H31(0.3454) H10(0.3626)
 H16(0.2405) H23A(0.529) H23B(0.6875) H23C(0.5746) H13(0.3408) H32A(0.5099)
 H32B(0.4702) H32C(0.3882) H24A(0.4643) H24B(0.6153) H24C(0.4572) H22A(0.6215)
 H22B(0.7154) H22C(0.5748) H33A(0.1326) H33B(0.207) H33C(0.0924) H18A(0.2364)
 H18B(0.2411) H18C(0.3831) H15A(0.5699) H15B(0.4788) H15C(0.4774) H36A(0.1165)
 H36B(0.1506) H36C(0.2798) H4A(0.5149) H4B(0.6752) H4C(0.5288) H35A(-0.0728)
 H35B(-0.0714) H35C(-0.0982) H6A(0.6312) H6B(0.742) H6C(0.5931) H5A(0.5857)
 H5B(0.734) H5C(0.6057) H14A(0.194) H14B(0.1992) H14C(0.1083)
 Fixed Z: H9(0.1697) H29(0.4853) H28(0.5532) H17A(0.2291) H17B(0.1878)
 H17C(0.1842) H11(0.274) H34(0.5139) H27(0.5743) H31(0.407) H10(0.2013)
 H16(0.2196) H23A(0.4542) H23B(0.4521) H23C(0.4136) H13(0.3474) H32A(0.439)
 H32B(0.3918) H32C(0.4293) H24A(0.5246) H24B(0.5221) H24C(0.5204) H22A(0.4218)
 H22B(0.4635) H22C(0.4641) H33A(0.4034) H33B(0.3636) H33C(0.3922) H18A(0.1379)
 H18B(0.1474) H18C(0.1577) H15A(0.3416) H15B(0.3824) H15C(0.342) H36A(0.5981)
 H36B(0.5844) H36C(0.5824) H4A(0.2218) H4B(0.2286) H4C(0.2266) H35A(0.4985)
 H35B(0.5341) H35C(0.5462) H6A(0.3272) H6B(0.2886) H6C(0.283) H5A(0.2955)
 H5B(0.3019) H5C(0.3366) H14A(0.3395) H14B(0.3817) H14C(0.3422)
;
_shelx_shelxl_version_number 2014/7
_olex2_submission_special_instructions 'No special instructions were received'

loop_
_space_group_symop_operation_xyz
'x, y, z'
'-x+1/2, y+1/2, -z+1/2'
'-x, -y, -z'
'x-1/2, -y-1/2, z-1/2'

loop_
_atom_site_label
_atom_site_type_symbol
_atom_site_fract_x
_atom_site_fract_y
_atom_site_fract_z
_atom_site_U_iso_or_equiv
_atom_site_adp_type
_atom_site_occupancy
_atom_site_site_symmetry_order
_atom_site_calc_flag
_atom_site_refinement_flags_posn
_atom_site_refinement_flags_adp
_atom_site_refinement_flags_occupancy
_atom_site_disorder_assembly
_atom_site_disorder_group
P1 P 0.65964(7) 0.09547(10) 0.33434(3) 0.0180(2) Uani 1 1 d . . . . .
P4 P 0.55813(7) 0.32172(11) 0.41522(3) 0.0213(2) Uani 1 1 d . . . . .
P2 P 0.71016(7) 0.32851(11) 0.32601(3) 0.0210(2) Uani 1 1 d . . . . .
P3 P 0.59649(7) 0.08789(10) 0.39972(3) 0.0194(2) Uani 1 1 d . . . . .
O1 O 0.46811(18) 0.0335(3) 0.30556(8) 0.0253(6) Uani 1 1 d . . . . .
O2 O 0.78341(19) -0.0068(3) 0.42648(8) 0.0271(6) Uani 1 1 d . . . . .
N007 N 0.52261(19) 0.2771(3) 0.29196(8) 0.0129(6) Uani 1 1 d . . . . .
N008 N 0.7412(2) 0.2358(3) 0.44812(8) 0.0153(6) Uani 1 1 d . . . . .
C1 C 0.5340(3) 0.1301(4) 0.30875(10) 0.0166(8) Uani 1 1 d . . . . .
C19 C 0.7238(3) 0.0987(4) 0.42609(11) 0.0184(8) Uani 1 1 d . . . . .
C12 C 0.3394(2) 0.3357(4) 0.28706(11) 0.0169(8) Uani 1 1 d . . . . .
C20 C 0.6674(2) 0.3520(4) 0.44453(10) 0.0165(8) Uani 1 1 d . . . . .
C7 C 0.4297(2) 0.3004(3) 0.26636(11) 0.0139(7) Uani 1 1 d . . . . .
C30 C 0.9256(3) 0.2519(3) 0.46466(10) 0.0154(7) Uani 1 1 d . . . . .
C8 C 0.4337(2) 0.2736(4) 0.22265(11) 0.0159(7) Uani 1 1 d . . . . .
C9 C 0.3452(3) 0.2985(4) 0.19908(11) 0.0215(8) Uani 1 1 d . . . . .
H9 H 0.3457 0.2846 0.1697 0.026 Uiso 1 1 calc R . . . .
C29 C 1.0046(3) 0.2237(4) 0.49363(11) 0.0198(8) Uani 1 1 d . . . . .
H29 H 1.0712 0.2396 0.4853 0.024 Uiso 1 1 calc R . . . .
C28 C 0.9870(3) 0.1729(4) 0.53429(11) 0.0223(8) Uani 1 1 d . . . . .
H28 H 1.0410 0.1553 0.5532 0.027 Uiso 1 1 calc R . . . .
C21 C 0.6863(3) 0.5110(4) 0.46359(11) 0.0186(8) Uani 1 1 d . . . . .
C17 C 0.5240(3) 0.0364(4) 0.20059(11) 0.0244(9) Uani 1 1 d . . . . .
H17A H 0.5195 -0.0024 0.2291 0.037 Uiso 1 1 calc GR . . . .
H17B H 0.5845 -0.0021 0.1878 0.037 Uiso 1 1 calc GR . . . .
H17C H 0.4656 0.0042 0.1842 0.037 Uiso 1 1 calc GR . . . .
C25 C 0.8263(2) 0.2266(3) 0.47854(10) 0.0148(7) Uani 1 1 d . . . . .
C26 C 0.8061(3) 0.1717(4) 0.51927(11) 0.0167(8) Uani 1 1 d . . . . .
C2 C 0.6018(2) 0.3822(4) 0.29844(10) 0.0163(7) Uani 1 1 d . . . . .
C11 C 0.2538(3) 0.3594(4) 0.26141(11) 0.0222(8) Uani 1 1 d . . . . .
H11 H 0.1931 0.3868 0.2740 0.027 Uiso 1 1 calc R . . . .
C34 C 0.6997(3) 0.1269(4) 0.53289(11) 0.0228(8) Uani 1 1 d . . . . .
H34 H 0.6508 0.1786 0.5139 0.027 Uiso 1 1 calc R . . . .
C27 C 0.8884(3) 0.1483(4) 0.54670(11) 0.0222(8) Uani 1 1 d . . . . .
H27 H 0.8768 0.1151 0.5743 0.027 Uiso 1 1 calc R . . . .
C31 C 0.9496(3) 0.3037(4) 0.41991(11) 0.0203(8) Uani 1 1 d . . . . .
H31 H 0.8872 0.3454 0.4070 0.024 Uiso 1 1 calc R . . . .
C10 C 0.2564(3) 0.3433(4) 0.21791(12) 0.0275(9) Uani 1 1 d . . . . .
H10 H 0.1986 0.3626 0.2013 0.033 Uiso 1 1 calc R . . . .
C16 C 0.5280(3) 0.2113(4) 0.20181(11) 0.0202(8) Uani 1 1 d . . . . .
H16 H 0.5867 0.2405 0.2196 0.024 Uiso 1 1 calc R . . . .
C23 C 0.7814(3) 0.5822(4) 0.44406(12) 0.0269(9) Uani 1 1 d . . . . .
H23A H 0.8408 0.5290 0.4542 0.040 Uiso 1 1 calc GR . . . .
H23B H 0.7860 0.6875 0.4521 0.040 Uiso 1 1 calc GR . . . .
H23C H 0.7768 0.5746 0.4136 0.040 Uiso 1 1 calc GR . . . .
C3 C 0.5923(3) 0.5499(4) 0.28401(12) 0.0213(8) Uani 1 1 d . . . . .
C13 C 0.3318(3) 0.3403(4) 0.33528(11) 0.0232(8) Uani 1 1 d . . . . .
H13 H 0.4010 0.3408 0.3474 0.028 Uiso 1 1 calc R . . . .
C32 C 1.0309(3) 0.4299(4) 0.42002(12) 0.0274(9) Uani 1 1 d . . . . .
H32A H 1.0114 0.5099 0.4390 0.041 Uiso 1 1 calc GR . . . .
H32B H 1.0369 0.4702 0.3918 0.041 Uiso 1 1 calc GR . . . .
H32C H 1.0950 0.3882 0.4293 0.041 Uiso 1 1 calc GR . . . .
C24 C 0.6985(3) 0.5120(4) 0.51219(11) 0.0272(9) Uani 1 1 d . . . . .
H24A H 0.6405 0.4643 0.5246 0.041 Uiso 1 1 calc GR . . . .
H24B H 0.7037 0.6153 0.5221 0.041 Uiso 1 1 calc GR . . . .
H24C H 0.7588 0.4572 0.5204 0.041 Uiso 1 1 calc GR . . . .
C22 C 0.5961(3) 0.6155(4) 0.45216(13) 0.0305(10) Uani 1 1 d . . . . .
H22A H 0.5882 0.6215 0.4218 0.046 Uiso 1 1 calc GR . . . .
H22B H 0.6086 0.7154 0.4635 0.046 Uiso 1 1 calc GR . . . .
H22C H 0.5353 0.5748 0.4641 0.046 Uiso 1 1 calc GR . . . .
C33 C 0.9847(3) 0.1717(4) 0.39221(11) 0.0326(10) Uani 1 1 d . . . . .
H33A H 1.0480 0.1326 0.4034 0.049 Uiso 1 1 calc GR . . . .
H33B H 0.9938 0.2070 0.3636 0.049 Uiso 1 1 calc GR . . . .
H33C H 0.9345 0.0924 0.3922 0.049 Uiso 1 1 calc GR . . . .
C18 C 0.5453(3) 0.2738(4) 0.15701(11) 0.0318(10) Uani 1 1 d . . . . .
H18A H 0.4931 0.2364 0.1379 0.048 Uiso 1 1 calc GR . . . .
H18B H 0.6105 0.2411 0.1474 0.048 Uiso 1 1 calc GR . . . .
H18C H 0.5431 0.3831 0.1577 0.048 Uiso 1 1 calc GR . . . .
C15 C 0.2768(3) 0.4794(4) 0.35186(12) 0.0322(10) Uani 1 1 d . . . . .
H15A H 0.3092 0.5699 0.3416 0.048 Uiso 1 1 calc GR . . . .
H15B H 0.2792 0.4788 0.3824 0.048 Uiso 1 1 calc GR . . . .
H15C H 0.2073 0.4774 0.3420 0.048 Uiso 1 1 calc GR . . . .
C36 C 0.6761(3) 0.1727(4) 0.57873(12) 0.0331(10) Uani 1 1 d . . . . .
H36A H 0.7191 0.1165 0.5981 0.050 Uiso 1 1 calc GR . . . .
H36B H 0.6062 0.1506 0.5844 0.050 Uiso 1 1 calc GR . . . .
H36C H 0.6882 0.2798 0.5824 0.050 Uiso 1 1 calc GR . . . .
C4 C 0.5797(3) 0.5690(4) 0.23575(12) 0.0327(10) Uani 1 1 d . . . . .
H4A H 0.6330 0.5149 0.2218 0.049 Uiso 1 1 calc GR . . . .
H4B H 0.5832 0.6752 0.2286 0.049 Uiso 1 1 calc GR . . . .
H4C H 0.5151 0.5288 0.2266 0.049 Uiso 1 1 calc GR . . . .
C35 C 0.6848(3) -0.0449(4) 0.52739(13) 0.0365(11) Uani 1 1 d . . . . .
H35A H 0.6980 -0.0728 0.4985 0.055 Uiso 1 1 calc GR . . . .
H35B H 0.6162 -0.0714 0.5341 0.055 Uiso 1 1 calc GR . . . .
H35C H 0.7309 -0.0982 0.5462 0.055 Uiso 1 1 calc GR . . . .
C6 C 0.6888(3) 0.6372(4) 0.29692(14) 0.0365(11) Uani 1 1 d . . . . .
H6A H 0.6989 0.6312 0.3272 0.055 Uiso 1 1 calc GR . . . .
H6B H 0.6819 0.7420 0.2886 0.055 Uiso 1 1 calc GR . . . .
H6C H 0.7461 0.5931 0.2830 0.055 Uiso 1 1 calc GR . . . .
C5 C 0.5030(3) 0.6260(4) 0.30660(13) 0.0338(10) Uani 1 1 d . . . . .
H5A H 0.4401 0.5857 0.2955 0.051 Uiso 1 1 calc GR . . . .
H5B H 0.5050 0.7340 0.3019 0.051 Uiso 1 1 calc GR . . . .
H5C H 0.5081 0.6057 0.3366 0.051 Uiso 1 1 calc GR . . . .
C14 C 0.2780(4) 0.1971(5) 0.35116(14) 0.0499(13) Uani 1 1 d . . . . .
H14A H 0.2100 0.1940 0.3395 0.075 Uiso 1 1 calc GR . . . .
H14B H 0.2758 0.1992 0.3817 0.075 Uiso 1 1 calc GR . . . .
H14C H 0.3145 0.1083 0.3422 0.075 Uiso 1 1 calc GR . . . .

loop_
_atom_site_aniso_label
_atom_site_aniso_U_11
_atom_site_aniso_U_22
_atom_site_aniso_U_33
_atom_site_aniso_U_23
_atom_site_aniso_U_13
_atom_site_aniso_U_12
P1 0.0174(5) 0.0188(5) 0.0178(5) 0.0001(4) -0.0024(4) 0.0038(4)
P4 0.0153(5) 0.0270(5) 0.0216(5) -0.0059(4) -0.0039(4) 0.0009(4)
P2 0.0133(5) 0.0246(5) 0.0251(6) 0.0030(4) -0.0019(4) -0.0040(4)
P3 0.0192(5) 0.0215(5) 0.0174(5) 0.0000(4) -0.0027(4) -0.0058(4)
O1 0.0282(15) 0.0174(13) 0.0299(15) 0.0030(11) -0.0123(12) -0.0097(11)
O2 0.0353(16) 0.0178(14) 0.0278(15) -0.0035(11) -0.0116(12) 0.0047(12)
N007 0.0126(15) 0.0123(14) 0.0136(15) 0.0002(11) -0.0009(12) -0.0001(11)
N008 0.0161(15) 0.0149(15) 0.0146(16) 0.0003(12) -0.0049(12) -0.0025(12)
C1 0.0189(19) 0.0159(18) 0.0148(19) -0.0006(14) -0.0043(15) 0.0032(15)
C19 0.0226(19) 0.0169(18) 0.0157(19) 0.0012(15) -0.0026(15) -0.0043(16)
C12 0.0156(18) 0.0142(17) 0.021(2) 0.0002(15) -0.0015(15) -0.0024(14)
C20 0.0178(18) 0.0188(18) 0.0132(18) 0.0051(14) 0.0047(14) -0.0008(15)
C7 0.0143(18) 0.0079(16) 0.019(2) 0.0039(14) -0.0043(14) 0.0002(13)
C30 0.0212(19) 0.0087(17) 0.0161(19) -0.0030(14) -0.0033(15) -0.0025(14)
C8 0.0148(18) 0.0138(17) 0.019(2) 0.0025(14) 0.0011(15) 0.0011(14)
C9 0.028(2) 0.024(2) 0.0133(19) 0.0006(15) -0.0006(16) 0.0051(16)
C29 0.0152(18) 0.0179(19) 0.026(2) -0.0042(16) 0.0010(16) -0.0020(14)
C28 0.023(2) 0.022(2) 0.021(2) -0.0017(16) -0.0101(16) 0.0022(16)
C21 0.0191(19) 0.0175(18) 0.019(2) -0.0030(15) -0.0032(15) 0.0017(15)
C17 0.024(2) 0.025(2) 0.024(2) -0.0031(16) -0.0001(17) 0.0065(16)
C25 0.0193(19) 0.0098(16) 0.0152(19) -0.0026(14) -0.0030(15) -0.0011(14)
C26 0.0218(19) 0.0112(17) 0.0171(19) -0.0036(14) 0.0009(15) -0.0026(14)
C2 0.0162(18) 0.0175(18) 0.0152(19) -0.0013(14) 0.0043(14) -0.0015(14)
C11 0.0126(18) 0.025(2) 0.029(2) -0.0025(16) 0.0020(16) 0.0048(15)
C34 0.027(2) 0.023(2) 0.017(2) 0.0012(15) -0.0029(16) -0.0034(16)
C27 0.035(2) 0.0153(18) 0.017(2) 0.0000(15) -0.0060(17) -0.0019(16)
C31 0.022(2) 0.0208(19) 0.018(2) 0.0015(15) -0.0005(15) 0.0021(15)
C10 0.023(2) 0.033(2) 0.026(2) 0.0011(18) -0.0098(17) 0.0086(17)
C16 0.0194(19) 0.0235(19) 0.018(2) 0.0005(15) -0.0010(15) 0.0032(15)
C23 0.026(2) 0.0168(19) 0.038(2) -0.0017(17) 0.0042(18) -0.0029(16)
C3 0.0191(19) 0.0134(18) 0.032(2) 0.0004(15) 0.0025(17) -0.0038(14)
C13 0.025(2) 0.027(2) 0.017(2) -0.0026(16) 0.0006(16) 0.0048(16)
C32 0.026(2) 0.028(2) 0.028(2) 0.0040(17) 0.0037(17) -0.0008(17)
C24 0.033(2) 0.019(2) 0.030(2) -0.0095(17) 0.0003(18) 0.0033(17)
C22 0.027(2) 0.023(2) 0.041(3) -0.0078(18) -0.0081(19) 0.0043(17)
C33 0.046(3) 0.032(2) 0.020(2) -0.0003(18) 0.0077(19) 0.000(2)
C18 0.034(2) 0.039(2) 0.023(2) 0.0027(18) 0.0088(18) 0.0044(19)
C15 0.029(2) 0.039(2) 0.029(2) -0.0061(19) 0.0070(18) 0.0023(19)
C36 0.039(2) 0.032(2) 0.029(2) -0.0022(18) 0.0117(19) -0.0088(19)
C4 0.042(3) 0.020(2) 0.036(3) 0.0105(18) -0.002(2) -0.0078(18)
C35 0.047(3) 0.031(2) 0.032(2) -0.0036(18) 0.009(2) -0.019(2)
C6 0.032(2) 0.018(2) 0.059(3) 0.0061(19) -0.008(2) -0.0092(17)
C5 0.033(2) 0.019(2) 0.050(3) -0.0044(18) 0.004(2) 0.0006(17)
C14 0.074(4) 0.036(3) 0.041(3) 0.007(2) 0.029(3) 0.001(2)

loop_
_atom_type_symbol
_atom_type_description
_atom_type_scat_dispersion_real
_atom_type_scat_dispersion_imag
_atom_type_scat_source
C C 0.0033 0.0016 'International Tables Vol C Tables 4.2.6.8 and 6.1.1.4'
H H 0.0000 0.0000 'International Tables Vol C Tables 4.2.6.8 and 6.1.1.4'
N N 0.0061 0.0033 'International Tables Vol C Tables 4.2.6.8 and 6.1.1.4'
O O 0.0106 0.0060 'International Tables Vol C Tables 4.2.6.8 and 6.1.1.4'
P P 0.1023 0.0942 'International Tables Vol C Tables 4.2.6.8 and 6.1.1.4'

loop_
_geom_angle_atom_site_label_1
_geom_angle_atom_site_label_2
_geom_angle_atom_site_label_3
_geom_angle
_geom_angle_site_symmetry_1
_geom_angle_site_symmetry_3
P2 P1 P3 105.06(5) . .
C1 P1 P2 93.80(11) . .
C1 P1 P3 93.36(11) . .
C20 P4 P3 94.05(12) . .
C2 P2 P1 93.77(12) . .
P4 P3 P1 105.71(5) . .
C19 P3 P1 93.43(11) . .
C19 P3 P4 93.64(11) . .
C1 N007 C7 114.7(2) . .
C1 N007 C2 118.5(3) . .
C2 N007 C7 126.7(3) . .
C19 N008 C20 118.3(3) . .
C19 N008 C25 113.0(3) . .
C20 N008 C25 127.6(3) . .
O1 C1 P1 123.5(3) . .
O1 C1 N007 122.7(3) . .
N007 C1 P1 113.8(2) . .
O2 C19 P3 122.9(3) . .
O2 C19 N008 123.3(3) . .
N008 C19 P3 113.6(2) . .
C7 C12 C13 122.8(3) . .
C11 C12 C7 116.7(3) . .
C11 C12 C13 120.4(3) . .
N008 C20 P4 120.0(2) . .
N008 C20 C21 121.2(3) . .
C21 C20 P4 118.6(2) . .
C12 C7 N007 118.9(3) . .
C8 C7 N007 118.0(3) . .
C8 C7 C12 122.9(3) . .
C29 C30 C25 117.2(3) . .
C29 C30 C31 119.6(3) . .
C25 C30 C31 123.2(3) . .
C7 C8 C16 122.2(3) . .
C9 C8 C7 116.9(3) . .
C9 C8 C16 120.9(3) . .
C8 C9 H9 119.1 . .
C10 C9 C8 121.8(3) . .
C10 C9 H9 119.1 . .
C30 C29 H29 119.1 . .
C28 C29 C30 121.8(3) . .
C28 C29 H29 119.1 . .
C29 C28 H28 120.3 . .
C29 C28 C27 119.3(3) . .
C27 C28 H28 120.3 . .
C20 C21 C23 109.9(3) . .
C20 C21 C22 109.4(3) . .
C24 C21 C20 114.0(3) . .
C24 C21 C23 109.0(3) . .
C24 C21 C22 107.1(3) . .
C22 C21 C23 107.2(3) . .
H17A C17 H17B 109.5 . .
H17A C17 H17C 109.5 . .
H17B C17 H17C 109.5 . .
C16 C17 H17A 109.5 . .
C16 C17 H17B 109.5 . .
C16 C17 H17C 109.5 . .
C30 C25 N008 119.7(3) . .
C26 C25 N008 117.4(3) . .
C26 C25 C30 122.3(3) . .
C25 C26 C34 122.6(3) . .
C27 C26 C25 117.3(3) . .
C27 C26 C34 119.9(3) . .
N007 C2 P2 119.9(2) . .
N007 C2 C3 121.9(3) . .
C3 C2 P2 118.1(2) . .
C12 C11 H11 119.1 . .
C10 C11 C12 121.7(3) . .
C10 C11 H11 119.1 . .
C26 C34 H34 107.8 . .
C26 C34 C36 113.6(3) . .
C26 C34 C35 109.8(3) . .
C36 C34 H34 107.8 . .
C35 C34 H34 107.8 . .
C35 C34 C36 109.7(3) . .
C28 C27 C26 122.0(3) . .
C28 C27 H27 119.0 . .
C26 C27 H27 119.0 . .
C30 C31 H31 108.0 . .
C30 C31 C32 111.8(3) . .
C30 C31 C33 111.8(3) . .
C32 C31 H31 108.0 . .
C33 C31 H31 108.0 . .
C33 C31 C32 109.2(3) . .
C9 C10 H10 120.2 . .
C11 C10 C9 119.6(3) . .
C11 C10 H10 120.2 . .
C8 C16 C17 110.1(3) . .
C8 C16 H16 107.6 . .
C8 C16 C18 113.9(3) . .
C17 C16 H16 107.6 . .
C18 C16 C17 109.9(3) . .
C18 C16 H16 107.6 . .
C21 C23 H23A 109.5 . .
C21 C23 H23B 109.5 . .
C21 C23 H23C 109.5 . .
H23A C23 H23B 109.5 . .
H23A C23 H23C 109.5 . .
H23B C23 H23C 109.5 . .
C4 C3 C2 113.6(3) . .
C4 C3 C6 106.3(3) . .
C4 C3 C5 110.0(3) . .
C6 C3 C2 109.7(3) . .
C6 C3 C5 107.4(3) . .
C5 C3 C2 109.7(3) . .
C12 C13 H13 108.0 . .
C12 C13 C14 110.0(3) . .
C15 C13 C12 113.9(3) . .
C15 C13 H13 108.0 . .
C15 C13 C14 108.7(3) . .
C14 C13 H13 108.0 . .
C31 C32 H32A 109.5 . .
C31 C32 H32B 109.5 . .
C31 C32 H32C 109.5 . .
H32A C32 H32B 109.5 . .
H32A C32 H32C 109.5 . .
H32B C32 H32C 109.5 . .
C21 C24 H24A 109.5 . .
C21 C24 H24B 109.5 . .
C21 C24 H24C 109.5 . .
H24A C24 H24B 109.5 . .
H24A C24 H24C 109.5 . .
H24B C24 H24C 109.5 . .
C21 C22 H22A 109.5 . .
C21 C22 H22B 109.5 . .
C21 C22 H22C 109.5 . .
H22A C22 H22B 109.5 . .
H22A C22 H22C 109.5 . .
H22B C22 H22C 109.5 . .
C31 C33 H33A 109.5 . .
C31 C33 H33B 109.5 . .
C31 C33 H33C 109.5 . .
H33A C33 H33B 109.5 . .
H33A C33 H33C 109.5 . .
H33B C33 H33C 109.5 . .
C16 C18 H18A 109.5 . .
C16 C18 H18B 109.5 . .
C16 C18 H18C 109.5 . .
H18A C18 H18B 109.5 . .
H18A C18 H18C 109.5 . .
H18B C18 H18C 109.5 . .
C13 C15 H15A 109.5 . .
C13 C15 H15B 109.5 . .
C13 C15 H15C 109.5 . .
H15A C15 H15B 109.5 . .
H15A C15 H15C 109.5 . .
H15B C15 H15C 109.5 . .
C34 C36 H36A 109.5 . .
C34 C36 H36B 109.5 . .
C34 C36 H36C 109.5 . .
H36A C36 H36B 109.5 . .
H36A C36 H36C 109.5 . .
H36B C36 H36C 109.5 . .
C3 C4 H4A 109.5 . .
C3 C4 H4B 109.5 . .
C3 C4 H4C 109.5 . .
H4A C4 H4B 109.5 . .
H4A C4 H4C 109.5 . .
H4B C4 H4C 109.5 . .
C34 C35 H35A 109.5 . .
C34 C35 H35B 109.5 . .
C34 C35 H35C 109.5 . .
H35A C35 H35B 109.5 . .
H35A C35 H35C 109.5 . .
H35B C35 H35C 109.5 . .
C3 C6 H6A 109.5 . .
C3 C6 H6B 109.5 . .
C3 C6 H6C 109.5 . .
H6A C6 H6B 109.5 . .
H6A C6 H6C 109.5 . .
H6B C6 H6C 109.5 . .
C3 C5 H5A 109.5 . .
C3 C5 H5B 109.5 . .
C3 C5 H5C 109.5 . .
H5A C5 H5B 109.5 . .
H5A C5 H5C 109.5 . .
H5B C5 H5C 109.5 . .
C13 C14 H14A 109.5 . .
C13 C14 H14B 109.5 . .
C13 C14 H14C 109.5 . .
H14A C14 H14B 109.5 . .
H14A C14 H14C 109.5 . .
H14B C14 H14C 109.5 . .

loop_
_geom_bond_atom_site_label_1
_geom_bond_atom_site_label_2
_geom_bond_distance
_geom_bond_site_symmetry_2
P1 P2 2.1684(13) .
P1 P3 2.2328(13) .
P1 C1 1.850(3) .
P4 P3 2.1713(13) .
P4 C20 1.713(3) .
P2 C2 1.720(3) .
P3 C19 1.856(4) .
O1 C1 1.216(4) .
O2 C19 1.214(4) .
N007 C1 1.401(4) .
N007 C7 1.464(4) .
N007 C2 1.403(4) .
N008 C19 1.405(4) .
N008 C20 1.412(4) .
N008 C25 1.460(4) .
C12 C7 1.402(4) .
C12 C11 1.388(5) .
C12 C13 1.521(5) .
C20 C21 1.537(5) .
C7 C8 1.396(4) .
C30 C29 1.390(5) .
C30 C25 1.404(4) .
C30 C31 1.517(4) .
C8 C9 1.385(5) .
C8 C16 1.518(4) .
C9 H9 0.9300 .
C9 C10 1.378(5) .
C29 H29 0.9300 .
C29 C28 1.377(5) .
C28 H28 0.9300 .
C28 C27 1.380(5) .
C21 C23 1.539(5) .
C21 C24 1.532(5) .
C21 C22 1.537(5) .
C17 H17A 0.9600 .
C17 H17B 0.9600 .
C17 H17C 0.9600 .
C17 C16 1.537(5) .
C25 C26 1.398(4) .
C26 C34 1.524(5) .
C26 C27 1.386(5) .
C2 C3 1.545(4) .
C11 H11 0.9300 .
C11 C10 1.375(5) .
C34 H34 0.9800 .
C34 C36 1.533(5) .
C34 C35 1.530(5) .
C27 H27 0.9300 .
C31 H31 0.9800 .
C31 C32 1.540(5) .
C31 C33 1.526(5) .
C10 H10 0.9300 .
C16 H16 0.9800 .
C16 C18 1.532(5) .
C23 H23A 0.9600 .
C23 H23B 0.9600 .
C23 H23C 0.9600 .
C3 C4 1.531(5) .
C3 C6 1.531(5) .
C3 C5 1.538(5) .
C13 H13 0.9800 .
C13 C15 1.517(5) .
C13 C14 1.531(5) .
C32 H32A 0.9600 .
C32 H32B 0.9600 .
C32 H32C 0.9600 .
C24 H24A 0.9600 .
C24 H24B 0.9600 .
C24 H24C 0.9600 .
C22 H22A 0.9600 .
C22 H22B 0.9600 .
C22 H22C 0.9600 .
C33 H33A 0.9600 .
C33 H33B 0.9600 .
C33 H33C 0.9600 .
C18 H18A 0.9600 .
C18 H18B 0.9600 .
C18 H18C 0.9600 .
C15 H15A 0.9600 .
C15 H15B 0.9600 .
C15 H15C 0.9600 .
C36 H36A 0.9600 .
C36 H36B 0.9600 .
C36 H36C 0.9600 .
C4 H4A 0.9600 .
C4 H4B 0.9600 .
C4 H4C 0.9600 .
C35 H35A 0.9600 .
C35 H35B 0.9600 .
C35 H35C 0.9600 .
C6 H6A 0.9600 .
C6 H6B 0.9600 .
C6 H6C 0.9600 .
C5 H5A 0.9600 .
C5 H5B 0.9600 .
C5 H5C 0.9600 .
C14 H14A 0.9600 .
C14 H14B 0.9600 .
C14 H14C 0.9600 .

loop_
_geom_torsion_atom_site_label_1
_geom_torsion_atom_site_label_2
_geom_torsion_atom_site_label_3
_geom_torsion_atom_site_label_4
_geom_torsion
_geom_torsion_site_symmetry_1
_geom_torsion_site_symmetry_2
_geom_torsion_site_symmetry_3
_geom_torsion_site_symmetry_4
P1 P2 C2 N007 2.3(3) . . . .
P1 P2 C2 C3 178.4(2) . . . .
P1 P3 C19 O2 -72.4(3) . . . .
P1 P3 C19 N008 112.1(2) . . . .
P4 P3 C19 O2 -178.4(3) . . . .
P4 P3 C19 N008 6.1(2) . . . .
P4 C20 C21 C23 -116.4(3) . . . .
P4 C20 C21 C24 120.9(3) . . . .
P4 C20 C21 C22 1.0(4) . . . .
P2 P1 C1 O1 -177.5(3) . . . .
P2 P1 C1 N007 4.6(2) . . . .
P2 C2 C3 C4 120.6(3) . . . .
P2 C2 C3 C6 1.9(4) . . . .
P2 C2 C3 C5 -115.8(3) . . . .
P3 P1 C1 O1 -72.1(3) . . . .
P3 P1 C1 N007 109.9(2) . . . .
P3 P4 C20 N008 2.2(3) . . . .
P3 P4 C20 C21 177.5(2) . . . .
N007 C7 C8 C9 -179.1(3) . . . .
N007 C7 C8 C16 4.4(4) . . . .
N007 C2 C3 C4 -63.4(4) . . . .
N007 C2 C3 C6 177.9(3) . . . .
N007 C2 C3 C5 60.2(4) . . . .
N008 C20 C21 C23 58.8(4) . . . .
N008 C20 C21 C24 -63.8(4) . . . .
N008 C20 C21 C22 176.2(3) . . . .
N008 C25 C26 C34 -1.9(5) . . . .
N008 C25 C26 C27 173.6(3) . . . .
C1 N007 C7 C12 83.7(4) . . . .
C1 N007 C7 C8 -91.0(3) . . . .
C1 N007 C2 P2 0.6(4) . . . .
C1 N007 C2 C3 -175.3(3) . . . .
C19 N008 C20 P4 1.9(4) . . . .
C19 N008 C20 C21 -173.2(3) . . . .
C19 N008 C25 C30 85.2(4) . . . .
C19 N008 C25 C26 -86.0(3) . . . .
C12 C7 C8 C9 6.5(5) . . . .
C12 C7 C8 C16 -170.0(3) . . . .
C12 C11 C10 C9 1.8(5) . . . .
C20 N008 C19 P3 -5.9(4) . . . .
C20 N008 C19 O2 178.6(3) . . . .
C20 N008 C25 C30 -107.2(4) . . . .
C20 N008 C25 C26 81.6(4) . . . .
C7 N007 C1 P1 171.7(2) . . . .
C7 N007 C1 O1 -6.2(5) . . . .
C7 N007 C2 P2 -174.5(2) . . . .
C7 N007 C2 C3 9.5(5) . . . .
C7 C12 C11 C10 2.4(5) . . . .
C7 C12 C13 C15 133.9(3) . . . .
C7 C12 C13 C14 -103.7(4) . . . .
C7 C8 C9 C10 -1.9(5) . . . .
C7 C8 C16 C17 90.6(4) . . . .
C7 C8 C16 C18 -145.4(3) . . . .
C30 C29 C28 C27 0.4(5) . . . .
C30 C25 C26 C34 -172.9(3) . . . .
C30 C25 C26 C27 2.6(5) . . . .
C8 C9 C10 C11 -2.1(5) . . . .
C9 C8 C16 C17 -85.8(4) . . . .
C9 C8 C16 C18 38.2(4) . . . .
C29 C30 C25 N008 -172.4(3) . . . .
C29 C30 C25 C26 -1.6(5) . . . .
C29 C30 C31 C32 -45.4(4) . . . .
C29 C30 C31 C33 77.4(4) . . . .
C29 C28 C27 C26 0.7(5) . . . .
C25 N008 C19 P3 162.9(2) . . . .
C25 N008 C19 O2 -12.5(5) . . . .
C25 N008 C20 P4 -165.1(2) . . . .
C25 N008 C20 C21 19.7(5) . . . .
C25 C30 C29 C28 0.1(5) . . . .
C25 C30 C31 C32 136.2(3) . . . .
C25 C30 C31 C33 -101.0(4) . . . .
C25 C26 C34 C36 -141.0(3) . . . .
C25 C26 C34 C35 95.8(4) . . . .
C25 C26 C27 C28 -2.1(5) . . . .
C2 N007 C1 P1 -4.0(4) . . . .
C2 N007 C1 O1 178.0(3) . . . .
C2 N007 C7 C12 -101.0(4) . . . .
C2 N007 C7 C8 84.4(4) . . . .
C11 C12 C7 N007 178.9(3) . . . .
C11 C12 C7 C8 -6.7(5) . . . .
C11 C12 C13 C15 -49.4(4) . . . .
C11 C12 C13 C14 73.0(4) . . . .
C34 C26 C27 C28 173.5(3) . . . .
C27 C26 C34 C36 43.7(4) . . . .
C27 C26 C34 C35 -79.6(4) . . . .
C31 C30 C29 C28 -178.4(3) . . . .
C31 C30 C25 N008 6.0(5) . . . .
C31 C30 C25 C26 176.8(3) . . . .
C16 C8 C9 C10 174.7(3) . . . .
C13 C12 C7 N007 -4.3(5) . . . .
C13 C12 C7 C8 170.1(3) . . . .
C13 C12 C11 C10 -174.4(3) . . . .
